data_4347753
loop_
_publ_author_name
'Bazaga-Garc\'ia, Montse'
'Angeli, Giasemi K.'
'Papathanasiou, Konstantinos E.'
'Salcedo, In\'es R'
'Olivera-Pastor, Pascual'
'Losilla, Enrique R.'
'Choquesillo-Lazarte, Duane'
'Hix, Gary B.'
'Cabeza, Aurelio'
'Demadis, Konstantinos D.'

_publ_section_title
;
 Luminescent and Proton Conducting Lanthanide Coordination Networks Based
 On a Zwitterionic Tripodal Triphosphonate.
;
_journal_issue 15
_journal_name_full 'Inorganic chemistry'
_journal_page_first 7414
_journal_page_last 7424
_journal_paper_doi 10.1021/acs.inorgchem.6b00570
_journal_volume 55
_journal_year 2016
_chemical_formula_sum 'C3 Cl N O13 P3 Tb'
_chemical_formula_weight 545.33
_space_group_IT_number 9
_space_group_name_Hall 'C -2yc'
_space_group_name_H-M_alt 'C 1 c 1'
_symmetry_cell_setting monoclinic
_symmetry_space_group_name_H-M 'C 1 c 1'
_audit_creation_date 2014-09-04T08:34
_audit_creation_method 'from EXP file using GSAS2CIF'
_audit_update_record ' 2014-09-04T08:34  Initial CIF as created by GSAS2CIF'
_cell_angle_alpha 90.0
_cell_angle_beta 115.4404(13)
_cell_angle_gamma 90.0
_cell_formula_units_Z 4
_cell_length_a 11.14639(21)
_cell_length_b 17.63006(21)
_cell_length_c 8.55030(19)
_cell_measurement_temperature 298
_cell_volume 1517.30(5)
_computing_structure_refinement GSAS
_diffrn_ambient_temperature 298
_diffrn_measurement_device_type X'PERT
_diffrn_radiation_probe x-ray
_diffrn_radiation_type 'Cu K\a1'
_diffrn_radiation_wavelength 1.5406
_exptl_absorpt_correction_T_max 1.00000
_exptl_absorpt_correction_T_min 1.00000
_exptl_absorpt_process_details
;   GSAS Absorption/surface roughness correction: function number 0
 No correction is applied.
;
_exptl_crystal_density_diffrn 2.387
_pd_block_id 2014-09-04T08:34|TB-AMP-REP|GdHPAA|X'PERT
_pd_calc_method 'Rietveld Refinement'
_pd_char_colour white
_pd_instr_location ' ?'
_pd_meas_2theta_range_inc 0.017
_pd_meas_2theta_range_max 89.9814
_pd_meas_2theta_range_min 4.0124
_pd_phase_name Tb-AMP
_pd_proc_2theta_range_inc 0.017
_pd_proc_2theta_range_max 89.97124
_pd_proc_2theta_range_min 4.00225
_pd_proc_info_datetime 2014-09-04T08:34:58
_pd_proc_info_excluded_regions ' ?'
_pd_proc_ls_background_function
;   GSAS Background function number 7 with 36 terms.
 Linear interpolation
      1:    3504.98     2:    3794.76     3:    3209.36     4:    3022.49    
      5:    3080.95     6:    2968.37     7:    2876.84     8:    2546.21    
      9:    2441.72    10:    2377.46    11:    2319.78    12:    2268.30    
     13:    2235.81    14:    2188.72    15:    2085.99    16:    2101.62    
     17:    2166.45    18:    2103.92    19:    2138.95    20:    2090.06    
     21:    2090.61    22:    2101.55    23:    2088.77    24:    2054.58    
     25:    2096.41    26:    2069.74    27:    2063.90    28:    2052.12    
     29:    2070.31    30:    2061.02    31:    2029.53    32:    2042.20    
     33:    2044.76    34:    2035.05    35:    2011.42    36:    2006.13    
;
_pd_proc_ls_peak_cutoff 0.00500
_pd_proc_ls_pref_orient_corr
;   March-Dollase
 AXIS  1 Ratio=   0.70156  h= 0.000  k= 1.000  l= 0.000
 Prefered orientation correction range: Min=   0.58761, Max=   2.89611
;
_pd_proc_ls_profile_function
;
 CW Profile function number 4 with  21 terms
 Pseudovoigt profile coefficients as parameterized in
 P. Thompson, D.E. Cox & J.B. Hastings (1987). J. Appl. Cryst.,20,79-83.
 Asymmetry correction of L.W. Finger, D.E. Cox & A. P. Jephcoat (1994).
 J. Appl. Cryst.,27,892-900.
 Microstrain broadening by P.W. Stephens,  (1999). J. Appl. Cryst.,32,281-289.
 #1(GU)   =    0.000 #2(GV)   =    0.000 #3(GW)   =    3.661
 #4(GP)   =    0.000 #5(LX)   =    0.655 #6(ptec) =     0.00
 #7(trns) =     0.00 #8(shft) =   0.0000 #9(sfec) =     0.00
 #10(S/L) =   0.0256 #11(H/L) =   0.0228 #12(eta) =   0.7237
 #13(S400 ) =  9.1E-03 #14(S040 ) =  5.1E-04 #15(S004 ) =  9.7E-05
 #16(S220 ) =  1.5E-02 #17(S202 ) =  4.2E-02 #18(S022 ) =  1.4E-02
 #19(S301 ) =  3.4E-02 #20(S103 ) = -1.8E-02 #21(S121 ) =  3.1E-04
 Peak tails are ignored  where the intensity is below 0.0050 times the peak
   Aniso. broadening axis   0.0   0.0   1.0
;
_pd_proc_ls_prof_R_factor 0.0231
_pd_proc_ls_prof_wR_expected 0.0192
_pd_proc_ls_prof_wR_factor 0.0310
_pd_spec_mounting ' ?'
_refine_ls_goodness_of_fit_all 1.79
_refine_ls_matrix_type full
_refine_ls_number_parameters 116
_refine_ls_number_restraints 44
_refine_ls_R_Fsqd_factor 0.12584
_refine_ls_shift/su_max 0.07
_refine_ls_shift/su_mean 0.01
_reflns_d_resolution_high 1.091
_reflns_d_resolution_low 7.292
_reflns_limit_h_max 10
_reflns_limit_h_min 0
_reflns_limit_k_max 16
_reflns_limit_k_min 0
_reflns_limit_l_max 7
_reflns_limit_l_min -7
_reflns_number_total 618
_cod_data_source_file ic6b00570_si_002.cif
_cod_data_source_block Tb-HNMP
_cod_depositor_comments
;
The following automatic conversions were performed:

data item '_geom_angle_publ_flag' value 'N' was changed to 'n' in
accordance with the
/home/saulius/struct/COD-crude-data/automatic-downloads/DataCite-retrospective/ACS/depositions/lib/dictionaries/cif_core.dic
dictionary named 'cif_core.dic' version 2.4.2 last updated on
2011-04-26 (58 times).

data item '_geom_bond_publ_flag' value 'N' was changed to 'n' in
accordance with the
/home/saulius/struct/COD-crude-data/automatic-downloads/DataCite-retrospective/ACS/depositions/lib/dictionaries/cif_core.dic
dictionary named 'cif_core.dic' version 2.4.2 last updated on
2011-04-26 (46 times).

Automatic conversion script
Id: cif_fix_values 6909 2019-04-08 15:41:33Z antanas 
;
_cod_original_cell_volume 1517.31(6)
_cod_database_code 4347753

loop_
_symmetry_equiv_pos_site_id
_symmetry_equiv_pos_as_xyz
1 +x,+y,+z
2 +x,-y,+z+1/2
101 +x+1/2,+y+1/2,+z
102 +x+1/2,-y+1/2,+z+1/2

loop_
_atom_site_type_symbol
_atom_site_label
_atom_site_fract_x
_atom_site_fract_y
_atom_site_fract_z
_atom_site_occupancy
_atom_site_thermal_displace_type
_atom_site_U_iso_or_equiv
_atom_site_symmetry_multiplicity
Tb Tb 0.5682(6) 0.79353(11) 0.69998 1.0 Uiso 0.0086(10) 4
P P1 0.4162(8) 0.7106(4) 0.2379(10) 1.0 Uiso 0.0105(17) 4
P P2 0.7539(8) 0.77882(33) 1.2146(11) 1.0 Uiso 0.0105(17) 4
P P3 0.7179(9) 0.6178(4) 0.9185(11) 1.0 Uiso 0.0105(17) 4
O O1 0.5129(14) 0.7382(8) 0.4179(12) 1.0 Uiso 0.0105(17) 4
O O2 0.3974(18) 0.7684(5) 0.0954(15) 1.0 Uiso 0.0105(17) 4
O O3 0.2800(10) 0.6885(7) 0.2284(24) 1.0 Uiso 0.0105(17) 4
C C1 0.4894(13) 0.6270(5) 0.1914(20) 1.0 Uiso 0.0105(17) 4
O O4 0.4030(10) 0.7246(7) 0.7582(26) 1.0 Uiso 0.0105(17) 4
O O5 0.6709(18) 0.7915(7) 1.0198(11) 1.0 Uiso 0.0105(17) 4
O O6 0.7242(17) 0.8411(6) 1.3194(19) 1.0 Uiso 0.0105(17) 4
C C2 0.7090(13) 0.6876(5) 1.2699(16) 1.0 Uiso 0.0105(17) 4
O O7 0.8425(11) 0.6531(8) 1.0610(18) 1.0 Uiso 0.0105(17) 4
O O8 0.7491(19) 0.5399(6) 0.8596(24) 1.0 Uiso 0.0105(17) 4
O O9 0.6529(17) 0.6716(8) 0.7628(15) 1.0 Uiso 0.0105(17) 4
C C3 0.6029(17) 0.5994(8) 1.0114(22) 1.0 Uiso 0.0105(17) 4
N N1 0.5850(11) 0.6590(6) 1.1240(16) 1.0 Uiso 0.0105(17) 4
Cl Cl1 0.9366(11) 0.4418(4) 0.1000(14) 1.0 Uiso 0.0105(17) 4
O Ow1 0.6118(16) 0.8969(7) 0.5346(18) 1.0 Uiso 0.0105(17) 4
O Ow2 0.5768(26) 0.9197(6) 0.8382(24) 1.0 Uiso 0.0105(17) 4
O Ow3 0.7562(25) 0.9761(8) 0.1803(33) 1.0 Uiso 0.0105(17) 4
O Ow4 0.4189(26) 0.5561(11) 0.5172(33) 1.0 Uiso 0.0105(17) 4

loop_
_atom_type_symbol
_atom_type_number_in_cell
_atom_type_scat_dispersion_real
_atom_type_scat_dispersion_imag
_atom_type_scat_Cromer_Mann_a1
_atom_type_scat_Cromer_Mann_a2
_atom_type_scat_Cromer_Mann_a3
_atom_type_scat_Cromer_Mann_a4
_atom_type_scat_Cromer_Mann_b1
_atom_type_scat_Cromer_Mann_b2
_atom_type_scat_Cromer_Mann_b3
_atom_type_scat_Cromer_Mann_b4
_atom_type_scat_Cromer_Mann_c
_atom_type_scat_source
Tb 4.0 0.000 0.000 25.8976 2.24256 18.2185 0.19614 14.3167 12.6648 2.95354 115.362 3.58324 International_Tables_Vol_C
P 12.0 0.000 0.000 6.43450 1.90670 4.17910 27.1570 1.78000 0.52600 1.49080 68.1645 1.11490 International_Tables_Vol_C
O 52.0 0.000 0.000 3.04850 13.2771 2.28680 5.70110 1.54630 0.32390 0.86700 32.9089 0.25080 International_Tables_Vol_C
C 12.0 0.000 0.000 2.31000 20.8439 1.02000 10.2075 1.58860 0.56870 0.86500 51.6512 0.21560 International_Tables_Vol_C
N 4.0 0.000 0.000 12.2126 0.00570 3.13220 9.89330 2.01250 28.9975 1.16630 0.58260 -11.529 International_Tables_Vol_C
Cl 4.0 0.000 0.000 11.4604 0.01040 7.19640 1.16620 6.25560 18.5194 1.64550 47.7784 -9.5574 International_Tables_Vol_C

loop_
_geom_angle_atom_site_label_1
_geom_angle_atom_site_label_2
_geom_angle_atom_site_label_3
_geom_angle
_geom_angle_site_symmetry_1
_geom_angle_site_symmetry_3
_geom_angle_publ_flag
O1 Tb O3 88.4(4) 1_555 102_565 n
O1 Tb O4 96.4(6) 1_555 1_555 n
O1 Tb O5 153.5(5) 1_555 1_555 n
O1 Tb O7 84.4(5) 1_555 102_464 n
O1 Tb O9 76.2(5) 1_555 1_555 n
O1 Tb Ow1 75.9(6) 1_555 1_555 n
O1 Tb Ow2 140.4(6) 1_555 1_555 n
O3 Tb O4 152.3(5) 102_565 1_555 n
O3 Tb O5 85.3(6) 102_565 1_555 n
O3 Tb O7 142.4(5) 102_565 102_464 n
O3 Tb O9 78.8(5) 102_565 1_555 n
O3 Tb Ow1 60.84(29) 102_565 1_555 n
O3 Tb Ow2 89.9(7) 102_565 1_555 n
O4 Tb O5 78.30(34) 1_555 1_555 n
O4 Tb O7 65.3(6) 1_555 102_464 n
O4 Tb O9 76.0(5) 1_555 1_555 n
O4 Tb Ow1 146.7(5) 1_555 1_555 n
O4 Tb Ow2 103.1(7) 1_555 1_555 n
O5 Tb O7 115.6(7) 1_555 102_464 n
O5 Tb O9 77.3(4) 1_555 1_555 n
O5 Tb Ow1 122.1(5) 1_555 1_555 n
O5 Tb Ow2 65.5(5) 1_555 1_555 n
O7 Tb O9 134.2(6) 102_464 1_555 n
O7 Tb Ow1 81.6(6) 102_464 1_555 n
O7 Tb Ow2 73.3(7) 102_464 1_555 n
O9 Tb Ow1 130.8(6) 1_555 1_555 n
O9 Tb Ow2 141.9(6) 1_555 1_555 n
Ow1 Tb Ow2 68.8(6) 1_555 1_555 n
O1 P1 O2 112.6(6) 1_555 1_555 n
O1 P1 O3 112.8(6) 1_555 1_555 n
O1 P1 C1 106.9(5) 1_555 1_555 n
O2 P1 O3 109.4(6) 1_555 1_555 n
O2 P1 C1 106.7(5) 1_555 1_555 n
O3 P1 C1 108.1(5) 1_555 1_555 n
O4 P2 O5 110.7(6) 102_565 1_555 n
O4 P2 O6 111.5(5) 102_565 1_555 n
O4 P2 C2 107.1(5) 102_565 1_555 n
O5 P2 O6 110.4(6) 1_555 1_555 n
O5 P2 C2 107.9(5) 1_555 1_555 n
O6 P2 C2 109.2(5) 1_555 1_555 n
O7 P3 O8 111.4(6) 1_555 1_555 n
O7 P3 O9 111.5(5) 1_555 1_555 n
O7 P3 C3 107.2(5) 1_555 1_555 n
O8 P3 O9 110.6(5) 1_555 1_555 n
O8 P3 C3 106.5(5) 1_555 1_555 n
O9 P3 C3 109.4(5) 1_555 1_555 n
Tb O1 P1 153.7(10) 1_555 1_555 n
Tb O3 P1 157.2(8) 102_464 1_555 n
P1 C1 N1 103.7(6) 1_555 1_554 n
Tb O4 P2 143.5(9) 1_555 102_464 n
Tb O5 P2 168.6(11) 1_555 1_555 n
P2 C2 N1 110.0(6) 1_555 1_555 n
Tb O7 P3 158.2(10) 102_565 1_555 n
Tb O9 P3 140.0(9) 1_555 1_555 n
P3 C3 N1 118.3(6) 1_555 1_555 n
C1 N1 C2 110.9(6) 1_556 1_555 n
C1 N1 C3 107.0(5) 1_556 1_555 n
C2 N1 C3 116.2(7) 1_555 1_555 n

loop_
_geom_bond_atom_site_label_1
_geom_bond_atom_site_label_2
_geom_bond_distance
_geom_bond_site_symmetry_2
_geom_bond_publ_flag
Tb O1 2.423(10) 1_555 n
Tb O3 2.289(11) 102_565 n
Tb O4 2.430(12) 1_555 n
Tb O5 2.470(9) 1_555 n
Tb O7 2.461(12) 102_464 n
Tb O9 2.317(13) 1_555 n
Tb Ow1 2.479(8) 1_555 n
Tb Ow2 2.502(8) 1_555 n
P1 O1 1.530(4) 1_555 n
P1 O2 1.532(4) 1_555 n
P1 O3 1.535(4) 1_555 n
P1 C1 1.810(4) 1_555 n
P2 O4 1.540(4) 102_565 n
P2 O5 1.535(4) 1_555 n
P2 O6 1.540(4) 1_555 n
P2 C2 1.806(4) 1_555 n
P3 O7 1.532(4) 1_555 n
P3 O8 1.553(4) 1_555 n
P3 O9 1.538(4) 1_555 n
P3 C3 1.803(4) 1_555 n
O1 Tb 2.423(10) 1_555 n
O1 P1 1.530(4) 1_555 n
O2 P1 1.532(4) 1_555 n
O3 Tb 2.289(11) 102_464 n
O3 P1 1.535(4) 1_555 n
C1 P1 1.810(4) 1_555 n
C1 N1 1.521(4) 1_554 n
O4 Tb 2.430(12) 1_555 n
O4 P2 1.540(4) 102_464 n
O5 Tb 2.470(9) 1_555 n
O5 P2 1.535(4) 1_555 n
O6 P2 1.540(4) 1_555 n
C2 P2 1.806(4) 1_555 n
C2 N1 1.497(5) 1_555 n
O7 Tb 2.461(12) 102_565 n
O7 P3 1.532(4) 1_555 n
O8 P3 1.553(4) 1_555 n
O9 Tb 2.317(13) 1_555 n
O9 P3 1.538(4) 1_555 n
C3 P3 1.803(4) 1_555 n
C3 N1 1.495(4) 1_555 n
N1 C1 1.521(4) 1_556 n
N1 C2 1.497(5) 1_555 n
N1 C3 1.495(4) 1_555 n
Ow1 Tb 2.479(8) 1_555 n
Ow2 Tb 2.502(8) 1_555 n
